data_7250900
loop_
_publ_author_name
'Singh, Munendra Pal'
'Hazarika, Abhinav'
'Baruah, Jubaraj B.'

_publ_section_title
;
 Are supramolecular synthons stable as discrete units? Results from a
 series of salts of 4-(4-hydroxyphenylazo)benzoic acid and its derivatives
 with aminopyridines
;
_journal_name_full 'Physical Chemistry Chemical Physics'
_journal_paper_doi 10.1039/D5CP03325J
_journal_year 2025
_chemical_formula_sum 'C13 H12 N2 O4'
_chemical_formula_weight 260.25
_space_group_crystal_system triclinic
_space_group_IT_number 2
_space_group_name_Hall '-P 1'
_space_group_name_H-M_alt 'P -1'
_atom_sites_solution_hydrogens mixed
_audit_creation_method SHELXL-2014/7
_audit_update_record
;
2024-10-10 deposited with the CCDC.	2025-09-23 downloaded from the CCDC.
;
_cell_angle_alpha 104.567(14)
_cell_angle_beta 94.949(14)
_cell_angle_gamma 104.436(15)
_cell_formula_units_Z 2
_cell_length_a 6.1930(11)
_cell_length_b 8.8783(16)
_cell_length_c 11.8108(18)
_cell_measurement_reflns_used 712
_cell_measurement_temperature 293(2)
_cell_measurement_theta_max 25.9290
_cell_measurement_theta_min 3.6020
_cell_volume 600.94(19)
_computing_structure_refinement 'SHELXL-2014/7 (Sheldrick, 2014)'
_diffrn_ambient_temperature 293(2)
_diffrn_measured_fraction_theta_full 0.997
_diffrn_measured_fraction_theta_max 0.997
_diffrn_measurement_device_type 'CCD area detector'
_diffrn_measurement_method 'phi and omega scans'
_diffrn_radiation_type MoK\a
_diffrn_radiation_wavelength 0.71073
_diffrn_reflns_av_R_equivalents 0.0226
_diffrn_reflns_av_unetI/netI 0.0597
_diffrn_reflns_Laue_measured_fraction_full 0.997
_diffrn_reflns_Laue_measured_fraction_max 0.997
_diffrn_reflns_limit_h_max 7
_diffrn_reflns_limit_h_min -7
_diffrn_reflns_limit_k_max 10
_diffrn_reflns_limit_k_min -10
_diffrn_reflns_limit_l_max 13
_diffrn_reflns_limit_l_min -14
_diffrn_reflns_number 3584
_diffrn_reflns_point_group_measured_fraction_full 0.997
_diffrn_reflns_point_group_measured_fraction_max 0.997
_diffrn_reflns_theta_full 25.047
_diffrn_reflns_theta_max 25.047
_diffrn_reflns_theta_min 3.441
_exptl_absorpt_coefficient_mu 0.109
_exptl_crystal_colour red
_exptl_crystal_density_diffrn 1.438
_exptl_crystal_description block
_exptl_crystal_F_000 272
_refine_diff_density_max 0.178
_refine_diff_density_min -0.270
_refine_diff_density_rms 0.055
_refine_ls_extinction_method none
_refine_ls_goodness_of_fit_ref 0.954
_refine_ls_hydrogen_treatment mixed
_refine_ls_matrix_type full
_refine_ls_number_parameters 183
_refine_ls_number_reflns 2142
_refine_ls_number_restraints 0
_refine_ls_restrained_S_all 0.954
_refine_ls_R_factor_all 0.1043
_refine_ls_R_factor_gt 0.0572
_refine_ls_shift/su_max 0.000
_refine_ls_shift/su_mean 0.000
_refine_ls_structure_factor_coef Fsqd
_refine_ls_weighting_details 'w=1/[\s^2^(Fo^2^)+(0.0933P)^2^] where P=(Fo^2^+2Fc^2^)/3'
_refine_ls_weighting_scheme calc
_refine_ls_wR_factor_gt 0.1394
_refine_ls_wR_factor_ref 0.1854
_reflns_Friedel_coverage 0.000
_reflns_number_gt 1186
_reflns_number_total 2142
_reflns_threshold_expression 'I > 2\s(I)'
_cod_data_source_file d5cp03325j2.cif
_cod_data_source_block L1H20
_cod_database_code 7250900
_shelx_shelxl_version_number 2014/7
_shelx_space_group_comment
;
The symmetry employed for this shelxl refinement is uniquely defined
by the following loop, which should always be used as a source of
symmetry information in preference to the above space-group names.
They are only intended as comments.
;

loop_
_space_group_symop_operation_xyz
'x, y, z'
'-x, -y, -z'

loop_
_atom_site_label
_atom_site_type_symbol
_atom_site_fract_x
_atom_site_fract_y
_atom_site_fract_z
_atom_site_U_iso_or_equiv
_atom_site_adp_type
_atom_site_occupancy
_atom_site_site_symmetry_order
_atom_site_calc_flag
_atom_site_refinement_flags_posn
_atom_site_refinement_flags_adp
_atom_site_refinement_flags_occupancy
_atom_site_disorder_assembly
_atom_site_disorder_group
O3 O 1.5185(3) 0.8226(2) 0.92186(16) 0.0493(6) Uani 1 1 d . . . . .
O2 O 1.2098(3) 0.9111(2) 0.92336(18) 0.0524(7) Uani 1 1 d . . . . .
H2A H 1.2963 0.9898 0.9730 0.079 Uiso 1 1 calc R U . . .
O1 O 0.1896(3) -0.3157(3) 0.10360(18) 0.0515(6) Uani 1 1 d . . . . .
H1 H 0.0564 -0.3194 0.0880 0.077 Uiso 1 1 calc R U . . .
N1 N 0.6310(4) 0.2292(3) 0.47680(18) 0.0392(6) Uani 1 1 d . . . . .
N2 N 0.8380(4) 0.2484(3) 0.50844(18) 0.0393(6) Uani 1 1 d . . . . .
O4 O 0.7540(4) 0.6206(3) 1.0170(2) 0.0664(8) Uani 1 1 d G . . . .
C7 C 0.9437(4) 0.3910(3) 0.6032(2) 0.0367(7) Uani 1 1 d . . . . .
C10 C 1.1843(4) 0.6606(3) 0.7877(2) 0.0348(7) Uani 1 1 d . . . . .
C4 C 0.5245(4) 0.0863(3) 0.3822(2) 0.0366(7) Uani 1 1 d . . . . .
C13 C 1.3183(5) 0.8042(3) 0.8837(2) 0.0383(7) Uani 1 1 d . . . . .
C1 C 0.2944(5) -0.1817(3) 0.1959(2) 0.0367(7) Uani 1 1 d . . . . .
C5 C 0.6317(5) -0.0302(4) 0.3338(2) 0.0423(7) Uani 1 1 d . . . . .
H5 H 0.7806 -0.0181 0.3641 0.051 Uiso 1 1 calc R U . . .
C6 C 0.5160(5) -0.1634(4) 0.2409(2) 0.0443(8) Uani 1 1 d . . . . .
H6 H 0.5873 -0.2411 0.2085 0.053 Uiso 1 1 calc R U . . .
C3 C 0.3018(4) 0.0648(4) 0.3383(2) 0.0430(8) Uani 1 1 d . . . . .
H3 H 0.2285 0.1403 0.3723 0.052 Uiso 1 1 calc R U . . .
C12 C 1.1673(5) 0.4092(4) 0.6456(2) 0.0447(8) Uani 1 1 d . . . . .
H12 H 1.2373 0.3314 0.6117 0.054 Uiso 1 1 calc R U . . .
C9 C 0.9601(4) 0.6427(3) 0.7444(2) 0.0409(7) Uani 1 1 d . . . . .
H9 H 0.8901 0.7207 0.7778 0.049 Uiso 1 1 calc R U . . .
C2 C 0.1857(5) -0.0682(4) 0.2440(2) 0.0439(8) Uani 1 1 d . . . . .
H2 H 0.0367 -0.0807 0.2137 0.053 Uiso 1 1 calc R U . . .
C8 C 0.8413(5) 0.5093(4) 0.6520(2) 0.0418(8) Uani 1 1 d . . . . .
H8 H 0.6925 0.4987 0.6225 0.050 Uiso 1 1 calc R U . . .
C11 C 1.2865(5) 0.5425(4) 0.7380(2) 0.0443(8) Uani 1 1 d . . . . .
H11 H 1.4356 0.5530 0.7670 0.053 Uiso 1 1 calc R U . . .
H4A H 0.679(5) 0.661(4) 0.975(3) 0.066 Uiso 1 1 d . U . . .
H4B H 0.720(6) 0.533(5) 0.974(3) 0.066 Uiso 1 1 d . U . . .

loop_
_atom_site_aniso_label
_atom_site_aniso_U_11
_atom_site_aniso_U_22
_atom_site_aniso_U_33
_atom_site_aniso_U_23
_atom_site_aniso_U_13
_atom_site_aniso_U_12
O3 0.0446(13) 0.0376(13) 0.0489(12) -0.0092(10) -0.0063(10) 0.0079(10)
O2 0.0548(13) 0.0353(13) 0.0509(13) -0.0131(10) -0.0055(10) 0.0143(11)
O1 0.0465(12) 0.0415(13) 0.0479(12) -0.0127(10) -0.0069(10) 0.0097(11)
N1 0.0386(14) 0.0331(14) 0.0362(13) -0.0004(11) 0.0014(10) 0.0047(11)
N2 0.0388(14) 0.0330(14) 0.0364(13) -0.0023(11) 0.0027(10) 0.0060(11)
O4 0.0660(17) 0.0558(17) 0.0680(17) -0.0025(13) -0.0046(12) 0.0257(14)
C7 0.0397(16) 0.0306(16) 0.0313(14) 0.0006(13) 0.0038(12) 0.0036(13)
C10 0.0367(15) 0.0300(16) 0.0327(14) 0.0024(12) 0.0053(12) 0.0070(13)
C4 0.0385(16) 0.0313(17) 0.0321(14) 0.0011(13) 0.0012(12) 0.0052(13)
C13 0.0438(18) 0.0300(16) 0.0333(15) 0.0003(13) 0.0019(13) 0.0069(14)
C1 0.0386(16) 0.0284(16) 0.0338(15) -0.0014(13) 0.0012(12) 0.0046(13)
C5 0.0315(15) 0.0432(18) 0.0436(16) 0.0000(14) 0.0002(12) 0.0097(14)
C6 0.0425(17) 0.0381(18) 0.0438(16) -0.0047(14) 0.0023(13) 0.0144(14)
C3 0.0423(17) 0.0357(17) 0.0442(17) -0.0038(14) 0.0023(13) 0.0159(14)
C12 0.0425(17) 0.0372(18) 0.0429(16) -0.0088(14) 0.0009(13) 0.0130(14)
C9 0.0402(17) 0.0345(17) 0.0408(16) -0.0018(13) 0.0054(13) 0.0107(14)
C2 0.0353(16) 0.0410(18) 0.0455(17) -0.0008(14) -0.0055(13) 0.0102(14)
C8 0.0314(15) 0.0419(18) 0.0425(16) 0.0001(14) -0.0007(12) 0.0074(14)
C11 0.0348(16) 0.0427(19) 0.0445(17) -0.0021(14) -0.0034(13) 0.0097(14)

loop_
_atom_type_symbol
_atom_type_description
_atom_type_scat_dispersion_real
_atom_type_scat_dispersion_imag
_atom_type_scat_source
C C 0.0033 0.0016 'International Tables Vol C Tables 4.2.6.8 and 6.1.1.4'
H H 0.0000 0.0000 'International Tables Vol C Tables 4.2.6.8 and 6.1.1.4'
N N 0.0061 0.0033 'International Tables Vol C Tables 4.2.6.8 and 6.1.1.4'
O O 0.0106 0.0060 'International Tables Vol C Tables 4.2.6.8 and 6.1.1.4'

loop_
_geom_angle_atom_site_label_1
_geom_angle_atom_site_label_2
_geom_angle_atom_site_label_3
_geom_angle
_geom_angle_site_symmetry_1
_geom_angle_site_symmetry_3
_geom_angle_publ_flag
C13 O2 H2A 109.5 . . ?
C1 O1 H1 109.5 . . ?
N2 N1 C4 114.1(2) . . ?
N1 N2 C7 113.9(2) . . ?
H4A O4 H4B 97(3) . . ?
C12 C7 C8 119.7(3) . . ?
C12 C7 N2 115.2(3) . . ?
C8 C7 N2 125.1(2) . . ?
C11 C10 C9 119.4(3) . . ?
C11 C10 C13 119.0(2) . . ?
C9 C10 C13 121.6(3) . . ?
C3 C4 C5 119.5(3) . . ?
C3 C4 N1 116.6(3) . . ?
C5 C4 N1 123.9(2) . . ?
O3 C13 O2 122.9(3) . . ?
O3 C13 C10 122.3(3) . . ?
O2 C13 C10 114.8(2) . . ?
O1 C1 C2 122.2(2) . . ?
O1 C1 C6 117.3(3) . . ?
C2 C1 C6 120.5(3) . . ?
C6 C5 C4 119.8(3) . . ?
C6 C5 H5 120.1 . . ?
C4 C5 H5 120.1 . . ?
C5 C6 C1 120.1(3) . . ?
C5 C6 H6 119.9 . . ?
C1 C6 H6 119.9 . . ?
C4 C3 C2 120.8(3) . . ?
C4 C3 H3 119.6 . . ?
C2 C3 H3 119.6 . . ?
C11 C12 C7 120.2(3) . . ?
C11 C12 H12 119.9 . . ?
C7 C12 H12 119.9 . . ?
C8 C9 C10 120.2(3) . . ?
C8 C9 H9 119.9 . . ?
C10 C9 H9 119.9 . . ?
C1 C2 C3 119.2(3) . . ?
C1 C2 H2 120.4 . . ?
C3 C2 H2 120.4 . . ?
C9 C8 C7 120.1(3) . . ?
C9 C8 H8 119.9 . . ?
C7 C8 H8 119.9 . . ?
C12 C11 C10 120.2(3) . . ?
C12 C11 H11 119.9 . . ?
C10 C11 H11 119.9 . . ?

loop_
_geom_bond_atom_site_label_1
_geom_bond_atom_site_label_2
_geom_bond_distance
_geom_bond_site_symmetry_2
_geom_bond_publ_flag
O3 C13 1.238(3) . ?
O2 C13 1.312(3) . ?
O2 H2A 0.8200 . ?
O1 C1 1.366(3) . ?
O1 H1 0.8200 . ?
N1 N2 1.261(3) . ?
N1 C4 1.427(3) . ?
N2 C7 1.426(3) . ?
O4 H4A 0.85(3) . ?
O4 H4B 0.78(4) . ?
C7 C12 1.386(4) . ?
C7 C8 1.388(4) . ?
C10 C11 1.389(4) . ?
C10 C9 1.393(4) . ?
C10 C13 1.478(4) . ?
C4 C3 1.380(4) . ?
C4 C5 1.395(4) . ?
C1 C2 1.381(4) . ?
C1 C6 1.383(4) . ?
C5 C6 1.381(4) . ?
C5 H5 0.9300 . ?
C6 H6 0.9300 . ?
C3 C2 1.389(4) . ?
C3 H3 0.9300 . ?
C12 C11 1.383(4) . ?
C12 H12 0.9300 . ?
C9 C8 1.383(4) . ?
C9 H9 0.9300 . ?
C2 H2 0.9300 . ?
C8 H8 0.9300 . ?
C11 H11 0.9300 . ?
